data_4071356
loop_
_publ_author_name
'Arita, Sachiko'
'Koike, Takashi'
'Kayaki, Yoshihito'
'Ikariya, Takao'

_publ_section_title
;
 Synthesis and Reactivities of Cp*Ir Amide and Hydride Complexes Bearing
 C&#x2212;N Chelate Ligands
;
_journal_issue 12
_journal_name_full Organometallics
_journal_page_first 2795
_journal_paper_doi 10.1021/om800124f
_journal_volume 27
_journal_year 2008
_chemical_absolute_configuration 'CHOOSE rm ad rmad syn or unk'
_chemical_formula_moiety 'C30 H33 Cl3 Ir N '
_chemical_formula_sum 'C30 H33 Cl3 Ir N'
_chemical_formula_weight 706.18
_space_group_IT_number 19
_symmetry_cell_setting orthorhombic
_symmetry_Int_Tables_number 19
_symmetry_space_group_name_Hall 'P 2ac 2ab'
_symmetry_space_group_name_H-M 'P 21 21 21'
_cell_angle_alpha 90.0000
_cell_angle_beta 90.0000
_cell_angle_gamma 90.0000
_cell_formula_units_Z 4
_cell_length_a 11.557(4)
_cell_length_b 11.913(4)
_cell_length_c 20.310(7)
_cell_measurement_reflns_used 9407
_cell_measurement_temperature 193.1
_cell_measurement_theta_max 27.5
_cell_measurement_theta_min 3.0
_cell_volume 2796.3(17)
_computing_cell_refinement CrystalClear
_computing_data_collection CrystalClear
_computing_data_reduction CrystalStructure
_computing_publication_material 'CrystalStructure 3.8'
_computing_structure_refinement CRYSTALS
_computing_structure_solution SIR2002
_diffrn_detector_area_resol_mean 7.31
_diffrn_measured_fraction_theta_full 0.990
_diffrn_measured_fraction_theta_max 0.991
_diffrn_measurement_device_type 'Rigaku Saturn'
_diffrn_measurement_method \w
_diffrn_radiation_type 'Mo K\a'
_diffrn_radiation_wavelength 0.71070
_diffrn_reflns_av_R_equivalents 0.062
_diffrn_reflns_limit_h_max 14
_diffrn_reflns_limit_h_min -14
_diffrn_reflns_limit_k_max 14
_diffrn_reflns_limit_k_min -15
_diffrn_reflns_limit_l_max 26
_diffrn_reflns_limit_l_min -26
_diffrn_reflns_number 22358
_diffrn_reflns_theta_full 27.50
_diffrn_reflns_theta_max 27.48
_exptl_absorpt_coefficient_mu 5.094
_exptl_absorpt_correction_T_max 0.601
_exptl_absorpt_correction_T_min 0.505
_exptl_absorpt_correction_type multi-scan
_exptl_absorpt_process_details 'Jacobson, R. (1998) Private communication'
_exptl_crystal_colour yellow
_exptl_crystal_density_diffrn 1.677
_exptl_crystal_density_method 'not measured'
_exptl_crystal_description prism
_exptl_crystal_F_000 1392.00
_exptl_crystal_size_max 0.20
_exptl_crystal_size_mid 0.10
_exptl_crystal_size_min 0.10
_refine_diff_density_max 15.00
_refine_diff_density_min -8.80
_refine_ls_abs_structure_details 'Flack, H. D. (1983), Acta Cryst. A39, 876-881.  2725 Friedel Pairs'
_refine_ls_abs_structure_Flack 0.031(7)
_refine_ls_extinction_method none
_refine_ls_goodness_of_fit_ref 1.001
_refine_ls_hydrogen_treatment refall
_refine_ls_number_parameters 333
_refine_ls_number_reflns 22303
_refine_ls_R_factor_gt 0.0414
_refine_ls_shift/su_max 0.0000
_refine_ls_structure_factor_coef Fsqd
_refine_ls_weighting_details 'w = 1/[0.8050\s(Fo^2^)]/(4Fo^2^)'
_refine_ls_weighting_scheme calc
_refine_ls_wR_factor_ref 0.1037
_reflns_number_gt 17755
_reflns_number_total 6291
_reflns_threshold_expression F^2^>2.0\s(F^2^)
_cod_data_source_file om800124f-file003.cif
_cod_data_source_block '__C5Me5IrNH2CPh2C6H4Cl'
_cod_original_cell_volume 2796.3(16)
_cod_original_formula_sum 'C30 H33 Cl3 Ir N '
_cod_database_code 4071356

loop_
_symmetry_equiv_pos_site_id
_symmetry_equiv_pos_as_xyz
1 +X,+Y,+Z
2 1/2+X,1/2-Y,-Z
3 -X,1/2+Y,1/2-Z
4 1/2-X,-Y,1/2+Z

loop_
_atom_site_label
_atom_site_type_symbol
_atom_site_fract_x
_atom_site_fract_y
_atom_site_fract_z
_atom_site_U_iso_or_equiv
_atom_site_adp_type
_atom_site_occupancy
_atom_site_symmetry_multiplicity
_atom_site_calc_flag
_atom_site_refinement_flags
Ir(1) Ir 0.49879(2) 0.359570(10) 0.458010(10) 0.01669(3) Uani 1.00 1 d .
Cl(1) Cl 0.43293(10) 0.24059(9) 0.54746(6) 0.0289(2) Uani 1.00 1 d .
Cl(2) Cl 0.54539(17) 0.0168(2) 0.73619(12) 0.0975(7) Uiso 1.00 1 d .
Cl(3) Cl 0.4845(2) -0.13000(19) 0.62828(13) 0.1138(7) Uiso 1.00 1 d .
N(1) N 0.6031(2) 0.2173(2) 0.43386(17) 0.0177(9) Uani 1.00 1 d .
C(1) C 0.6217(4) 0.4988(3) 0.4874(2) 0.0242(12) Uani 1.00 1 d .
C(2) C 0.5150(5) 0.5159(3) 0.5185(2) 0.0238(11) Uani 1.00 1 d .
C(3) C 0.4238(4) 0.5247(3) 0.4693(2) 0.0282(13) Uani 1.00 1 d .
C(4) C 0.4792(4) 0.5151(3) 0.4064(2) 0.0230(12) Uani 1.00 1 d .
C(5) C 0.6009(3) 0.4934(3) 0.4174(2) 0.0225(11) Uani 1.00 1 d .
C(6) C 0.7389(4) 0.4963(4) 0.5199(2) 0.0407(15) Uani 1.00 1 d .
C(7) C 0.4986(6) 0.5248(3) 0.59182(19) 0.0384(12) Uani 1.00 1 d .
C(8) C 0.3013(4) 0.5579(4) 0.4826(2) 0.0448(17) Uani 1.00 1 d .
C(9) C 0.4235(4) 0.5284(4) 0.3398(2) 0.0396(15) Uani 1.00 1 d .
C(10) C 0.6925(4) 0.4851(4) 0.3663(2) 0.0418(15) Uani 1.00 1 d .
C(11) C 0.3906(3) 0.2697(3) 0.3995(2) 0.0203(11) Uani 1.00 1 d .
C(12) C 0.2702(3) 0.2856(3) 0.3925(2) 0.0271(12) Uani 1.00 1 d .
C(13) C 0.2045(4) 0.2246(4) 0.3502(2) 0.0321(13) Uani 1.00 1 d .
C(14) C 0.2553(3) 0.1392(4) 0.3117(2) 0.0302(13) Uani 1.00 1 d .
C(15) C 0.3711(3) 0.1172(3) 0.3193(2) 0.0251(12) Uani 1.00 1 d .
C(16) C 0.4384(4) 0.1809(3) 0.3624(2) 0.0189(12) Uani 1.00 1 d .
C(17) C 0.5669(4) 0.1596(3) 0.3707(2) 0.0162(11) Uani 1.00 1 d .
C(18) C 0.6376(3) 0.2131(3) 0.31425(19) 0.0180(10) Uani 1.00 1 d .
C(19) C 0.5847(4) 0.2695(3) 0.2620(2) 0.0257(12) Uani 1.00 1 d .
C(20) C 0.6500(4) 0.3167(4) 0.2127(2) 0.0338(13) Uani 1.00 1 d .
C(21) C 0.7696(4) 0.3129(4) 0.2138(2) 0.0341(14) Uani 1.00 1 d .
C(22) C 0.8217(4) 0.2569(4) 0.2658(2) 0.0332(13) Uani 1.00 1 d .
C(23) C 0.7587(3) 0.2082(4) 0.3160(2) 0.0236(12) Uani 1.00 1 d .
C(24) C 0.5901(3) 0.0320(3) 0.3766(2) 0.0203(10) Uani 1.00 1 d .
C(25) C 0.6553(3) -0.0303(3) 0.3333(2) 0.0268(12) Uani 1.00 1 d .
C(26) C 0.6661(4) -0.1473(4) 0.3419(2) 0.0369(14) Uani 1.00 1 d .
C(27) C 0.6158(4) -0.1991(4) 0.3942(2) 0.0394(15) Uani 1.00 1 d .
C(28) C 0.5490(4) -0.1381(4) 0.4380(2) 0.0349(13) Uani 1.00 1 d .
C(29) C 0.5359(3) -0.0233(3) 0.4303(2) 0.0237(11) Uani 1.00 1 d .
C(30) C 0.5236(8) 0.0065(8) 0.6524(4) 0.119(3) Uiso 1.00 1 d .
H(1) H 0.7307 0.4982 0.5664 0.049 Uiso 1.00 1 c R
H(2) H 0.7822 0.5596 0.5058 0.049 Uiso 1.00 1 c R
H(3) H 0.7781 0.4295 0.5074 0.049 Uiso 1.00 1 c R
H(4) H 0.4196 0.5416 0.6002 0.046 Uiso 1.00 1 c R
H(5) H 0.5459 0.5828 0.6092 0.046 Uiso 1.00 1 c R
H(6) H 0.5182 0.4556 0.6122 0.046 Uiso 1.00 1 c R
H(7) H 0.2604 0.5672 0.4423 0.054 Uiso 1.00 1 c R
H(8) H 0.3014 0.6267 0.5062 0.054 Uiso 1.00 1 c R
H(9) H 0.2646 0.5015 0.5082 0.054 Uiso 1.00 1 c R
H(10) H 0.4801 0.5208 0.3061 0.048 Uiso 1.00 1 c R
H(11) H 0.3890 0.6007 0.3370 0.048 Uiso 1.00 1 c R
H(12) H 0.3656 0.4725 0.3342 0.048 Uiso 1.00 1 c R
H(13) H 0.7652 0.4731 0.3870 0.051 Uiso 1.00 1 c R
H(14) H 0.6951 0.5528 0.3416 0.050 Uiso 1.00 1 c R
H(15) H 0.6759 0.4241 0.3377 0.050 Uiso 1.00 1 c R
H(16) H 0.2337 0.3408 0.4190 0.033 Uiso 1.00 1 c R
H(17) H 0.1239 0.2390 0.3466 0.039 Uiso 1.00 1 c R
H(18) H 0.2106 0.0978 0.2809 0.036 Uiso 1.00 1 c R
H(19) H 0.4067 0.0586 0.2948 0.030 Uiso 1.00 1 c R
H(20) H 0.5027 0.2746 0.2606 0.031 Uiso 1.00 1 c R
H(21) H 0.6124 0.3533 0.1771 0.041 Uiso 1.00 1 c R
H(22) H 0.8141 0.3473 0.1801 0.041 Uiso 1.00 1 c R
H(23) H 0.9037 0.2523 0.2671 0.040 Uiso 1.00 1 c R
H(24) H 0.7964 0.1705 0.3512 0.028 Uiso 1.00 1 c R
H(25) H 0.6932 0.0062 0.2978 0.032 Uiso 1.00 1 c R
H(26) H 0.7074 -0.1905 0.3104 0.044 Uiso 1.00 1 c R
H(27) H 0.6286 -0.2769 0.4016 0.047 Uiso 1.00 1 c R
H(28) H 0.5107 -0.1762 0.4728 0.042 Uiso 1.00 1 c R
H(29) H 0.4907 0.0181 0.4608 0.028 Uiso 1.00 1 c R
H(30) H 0.6808 0.2420 0.4288 0.021 Uiso 1.00 1 c R
H(31) H 0.5988 0.1651 0.4691 0.021 Uiso 1.00 1 c R

loop_
_atom_site_aniso_label
_atom_site_aniso_U_11
_atom_site_aniso_U_22
_atom_site_aniso_U_33
_atom_site_aniso_U_12
_atom_site_aniso_U_13
_atom_site_aniso_U_23
Ir(1) 0.01870(8) 0.01394(6) 0.01743(7) -0.00005(12) 0.00095(14) -0.00105(6)
Cl(1) 0.0370(6) 0.0271(5) 0.0227(5) -0.0067(4) 0.0075(5) 0.0016(4)
N(1) 0.0185(18) 0.0154(17) 0.0193(18) 0.0052(14) -0.0025(14) -0.0037(14)
C(1) 0.029(2) 0.012(2) 0.031(2) -0.006(2) 0.007(2) -0.0032(19)
C(2) 0.031(3) 0.0141(17) 0.0262(19) 0.003(2) 0.002(2) -0.0045(14)
C(3) 0.030(2) 0.009(2) 0.045(3) 0.0029(19) 0.000(2) 0.001(2)
C(4) 0.034(3) 0.0161(18) 0.0191(19) 0.001(2) -0.001(2) 0.0060(14)
C(5) 0.025(2) 0.009(2) 0.033(2) -0.0003(18) 0.010(2) -0.0027(18)
C(6) 0.034(2) 0.036(3) 0.052(3) 0.002(2) -0.014(2) -0.003(2)
C(7) 0.051(2) 0.032(2) 0.032(2) -0.016(4) 0.009(3) -0.0088(17)
C(8) 0.028(2) 0.044(3) 0.062(3) 0.014(2) -0.000(2) -0.013(2)
C(9) 0.048(3) 0.032(2) 0.039(3) -0.009(2) -0.013(2) 0.015(2)
C(10) 0.044(3) 0.028(2) 0.054(3) -0.018(2) 0.019(2) -0.006(2)
C(11) 0.022(2) 0.016(2) 0.023(2) -0.0028(17) 0.0038(17) 0.0071(17)
C(12) 0.025(2) 0.022(2) 0.034(2) 0.0025(19) 0.004(2) 0.003(2)
C(13) 0.022(2) 0.036(2) 0.039(3) 0.006(2) 0.000(2) -0.003(2)
C(14) 0.029(2) 0.031(2) 0.031(2) -0.010(2) -0.010(2) -0.005(2)
C(15) 0.027(2) 0.024(2) 0.024(2) -0.0021(19) -0.0013(19) -0.0002(18)
C(16) 0.020(2) 0.019(2) 0.018(2) 0.0008(19) 0.0035(19) 0.0014(18)
C(17) 0.020(2) 0.013(2) 0.015(2) 0.0022(18) -0.0017(19) 0.0007(18)
C(18) 0.026(2) 0.0138(19) 0.014(2) 0.0032(18) 0.0042(17) -0.0040(15)
C(19) 0.035(2) 0.018(2) 0.024(2) 0.0000(19) -0.0015(19) -0.0012(18)
C(20) 0.054(3) 0.026(2) 0.021(2) -0.002(2) -0.001(2) -0.003(2)
C(21) 0.038(3) 0.031(2) 0.033(2) -0.011(2) 0.013(2) 0.006(2)
C(22) 0.028(2) 0.027(2) 0.045(2) -0.004(2) 0.005(2) -0.004(2)
C(23) 0.021(2) 0.021(2) 0.029(2) -0.000(2) 0.0030(19) -0.001(2)
C(24) 0.016(2) 0.0146(19) 0.031(2) -0.0036(16) -0.0090(18) -0.0030(18)
C(25) 0.027(2) 0.020(2) 0.033(2) 0.0017(19) -0.002(2) -0.0063(19)
C(26) 0.039(3) 0.023(2) 0.048(3) 0.005(2) -0.009(2) -0.014(2)
C(27) 0.044(3) 0.014(2) 0.059(3) -0.003(2) -0.016(2) -0.000(2)
C(28) 0.030(2) 0.021(2) 0.053(3) -0.000(2) -0.012(2) 0.015(2)
C(29) 0.024(2) 0.017(2) 0.029(2) -0.0039(16) -0.0048(17) 0.0003(17)

loop_
_atom_type_symbol
_atom_type_description
_atom_type_scat_dispersion_real
_atom_type_scat_dispersion_imag
_atom_type_scat_source
C C 0.003 0.002
;
International Tables for Crystallography
(1992, Vol. C, Tables 4.2.6.8 and 6.1.1.4)
;
H H 0.000 0.000
;
International Tables for Crystallography
(1992, Vol. C, Table 6.1.1.4)
;
Cl Cl 0.148 0.159
;
International Tables for Crystallography
(1992, Vol. C, Tables 4.2.6.8 and 6.1.1.4)
;
Ir Ir -1.444 7.990
;
International Tables for Crystallography
(1992, Vol. C, Tables 4.2.6.8 and 6.1.1.4)
;
N N 0.006 0.003
;
International Tables for Crystallography
(1992, Vol. C, Tables 4.2.6.8 and 6.1.1.4)
;

loop_
_geom_angle_atom_site_label_1
_geom_angle_atom_site_label_2
_geom_angle_atom_site_label_3
_geom_angle
_geom_angle_publ_flag
Cl(1) Ir(1) N(1) 83.43(9) yes
Cl(1) Ir(1) C(1) 115.28(12) yes
Cl(1) Ir(1) C(2) 95.83(11) yes
Cl(1) Ir(1) C(3) 109.06(14) yes
Cl(1) Ir(1) C(4) 147.03(12) yes
Cl(1) Ir(1) C(5) 153.30(12) yes
Cl(1) Ir(1) C(11) 86.39(12) yes
N(1) Ir(1) C(1) 106.72(14) yes
N(1) Ir(1) C(2) 137.59(16) yes
N(1) Ir(1) C(3) 166.45(15) yes
N(1) Ir(1) C(4) 129.31(15) yes
N(1) Ir(1) C(5) 100.97(14) yes
N(1) Ir(1) C(11) 78.16(14) yes
C(1) Ir(1) C(2) 36.20(18) yes
C(1) Ir(1) C(3) 63.69(17) yes
C(1) Ir(1) C(4) 64.00(17) yes
C(1) Ir(1) C(5) 38.11(17) yes
C(1) Ir(1) C(11) 158.01(17) yes
C(2) Ir(1) C(3) 38.60(18) yes
C(2) Ir(1) C(4) 63.75(15) yes
C(2) Ir(1) C(5) 63.09(16) yes
C(2) Ir(1) C(11) 144.24(18) yes
C(3) Ir(1) C(4) 38.92(18) yes
C(3) Ir(1) C(5) 65.52(17) yes
C(3) Ir(1) C(11) 107.16(17) yes
C(4) Ir(1) C(5) 39.45(17) yes
C(4) Ir(1) C(11) 96.00(16) yes
C(5) Ir(1) C(11) 120.32(17) yes
Ir(1) N(1) C(17) 113.5(2) yes
Ir(1) C(1) C(2) 70.9(2) yes
Ir(1) C(1) C(5) 66.6(2) yes
Ir(1) C(1) C(6) 131.7(3) yes
C(2) C(1) C(5) 107.7(4) yes
C(2) C(1) C(6) 126.7(4) yes
C(5) C(1) C(6) 125.4(4) yes
Ir(1) C(2) C(1) 72.9(2) yes
Ir(1) C(2) C(3) 67.8(2) yes
Ir(1) C(2) C(7) 126.2(2) yes
C(1) C(2) C(3) 109.8(3) yes
C(1) C(2) C(7) 124.5(4) yes
C(3) C(2) C(7) 125.6(5) yes
Ir(1) C(3) C(2) 73.6(2) yes
Ir(1) C(3) C(4) 69.8(2) yes
Ir(1) C(3) C(8) 129.8(3) yes
C(2) C(3) C(4) 106.4(4) yes
C(2) C(3) C(8) 125.5(4) yes
C(4) C(3) C(8) 127.2(4) yes
Ir(1) C(4) C(3) 71.3(2) yes
Ir(1) C(4) C(5) 70.6(2) yes
Ir(1) C(4) C(9) 125.2(3) yes
C(3) C(4) C(5) 108.1(3) yes
C(3) C(4) C(9) 126.9(4) yes
C(5) C(4) C(9) 124.9(4) yes
Ir(1) C(5) C(1) 75.3(2) yes
Ir(1) C(5) C(4) 70.0(2) yes
Ir(1) C(5) C(10) 127.6(3) yes
C(1) C(5) C(4) 107.8(3) yes
C(1) C(5) C(10) 124.9(4) yes
C(4) C(5) C(10) 126.6(4) yes
Ir(1) C(11) C(12) 126.5(3) yes
Ir(1) C(11) C(16) 117.8(3) yes
C(12) C(11) C(16) 115.7(3) yes
C(11) C(12) C(13) 122.9(4) yes
C(12) C(13) C(14) 120.2(4) yes
C(13) C(14) C(15) 118.8(4) yes
C(14) C(15) C(16) 120.7(4) yes
C(11) C(16) C(15) 121.6(4) yes
C(11) C(16) C(17) 116.7(4) yes
C(15) C(16) C(17) 121.6(4) yes
N(1) C(17) C(16) 106.8(3) yes
N(1) C(17) C(18) 107.2(3) yes
N(1) C(17) C(24) 109.4(3) yes
C(16) C(17) C(18) 111.5(3) yes
C(16) C(17) C(24) 110.0(3) yes
C(18) C(17) C(24) 111.7(3) yes
C(17) C(18) C(19) 122.0(3) yes
C(17) C(18) C(23) 119.5(3) yes
C(19) C(18) C(23) 118.5(3) yes
C(18) C(19) C(20) 120.6(4) yes
C(19) C(20) C(21) 121.6(4) yes
C(20) C(21) C(22) 117.5(4) yes
C(21) C(22) C(23) 122.4(4) yes
C(18) C(23) C(22) 119.4(4) yes
C(17) C(24) C(25) 125.1(4) yes
C(17) C(24) C(29) 116.0(3) yes
C(25) C(24) C(29) 118.9(3) yes
C(24) C(25) C(26) 120.1(4) yes
C(25) C(26) C(27) 120.6(4) yes
C(26) C(27) C(28) 120.1(4) yes
C(27) C(28) C(29) 120.6(4) yes
C(24) C(29) C(28) 119.7(4) yes
Cl(2) C(30) Cl(3) 112.3(5) yes
Ir(1) N(1) H(30) 108.2 no
Ir(1) N(1) H(31) 108.4 no
C(17) N(1) H(30) 108.1 no
C(17) N(1) H(31) 109.1 no
H(30) N(1) H(31) 109.5 no
C(1) C(6) H(1) 110.2(5) no
C(1) C(6) H(2) 109.0(5) no
C(1) C(6) H(3) 109.2(5) no
H(1) C(6) H(2) 109.5(7) no
H(1) C(6) H(3) 109.5(7) no
H(2) C(6) H(3) 109.5(6) no
C(2) C(7) H(4) 108.3(5) no
C(2) C(7) H(5) 110.2(5) no
C(2) C(7) H(6) 109.9(4) no
H(4) C(7) H(5) 109.5(6) no
H(4) C(7) H(6) 109.5(7) no
H(5) C(7) H(6) 109.5(7) no
C(3) C(8) H(7) 110.3(5) no
C(3) C(8) H(8) 108.6(5) no
C(3) C(8) H(9) 109.6(5) no
H(7) C(8) H(8) 109.5(7) no
H(7) C(8) H(9) 109.5(6) no
H(8) C(8) H(9) 109.5(7) no
C(4) C(9) H(10) 109.9(5) no
C(4) C(9) H(11) 109.1(5) no
C(4) C(9) H(12) 109.4(5) no
H(10) C(9) H(11) 109.5(6) no
H(10) C(9) H(12) 109.5(6) no
H(11) C(9) H(12) 109.5(6) no
C(5) C(10) H(13) 109.4(5) no
C(5) C(10) H(14) 109.6(5) no
C(5) C(10) H(15) 109.5(5) no
H(13) C(10) H(14) 109.5(6) no
H(13) C(10) H(15) 109.5(6) no
H(14) C(10) H(15) 109.5(7) no
C(11) C(12) H(16) 118.3(4) no
C(13) C(12) H(16) 118.7(4) no
C(12) C(13) H(17) 120.0(5) no
C(14) C(13) H(17) 119.8(5) no
C(13) C(14) H(18) 120.8(5) no
C(15) C(14) H(18) 120.3(5) no
C(14) C(15) H(19) 120.2(5) no
C(16) C(15) H(19) 119.1(5) no
C(18) C(19) H(20) 119.4(4) no
C(20) C(19) H(20) 120.0(5) no
C(19) C(20) H(21) 119.4(5) no
C(21) C(20) H(21) 119.0(5) no
C(20) C(21) H(22) 121.0(5) no
C(22) C(21) H(22) 121.4(5) no
C(21) C(22) H(23) 118.9(5) no
C(23) C(22) H(23) 118.8(5) no
C(18) C(23) H(24) 119.9(5) no
C(22) C(23) H(24) 120.8(5) no
C(24) C(25) H(25) 119.4(5) no
C(26) C(25) H(25) 120.5(5) no
C(25) C(26) H(26) 119.8(5) no
C(27) C(26) H(26) 119.7(6) no
C(26) C(27) H(27) 119.9(6) no
C(28) C(27) H(27) 120.0(6) no
C(27) C(28) H(28) 119.1(5) no
C(29) C(28) H(28) 120.3(5) no
C(24) C(29) H(29) 120.2(4) no
C(28) C(29) H(29) 120.0(5) no

loop_
_geom_bond_atom_site_label_1
_geom_bond_atom_site_label_2
_geom_bond_distance
_geom_bond_publ_flag
Ir(1) Cl(1) 2.4267(11) yes
Ir(1) N(1) 2.137(3) yes
Ir(1) C(1) 2.264(4) yes
Ir(1) C(2) 2.238(3) yes
Ir(1) C(3) 2.161(4) yes
Ir(1) C(4) 2.141(4) yes
Ir(1) C(5) 2.148(4) yes
Ir(1) C(11) 2.031(4) yes
Cl(2) C(30) 1.724(9) yes
Cl(3) C(30) 1.757(10) yes
N(1) C(17) 1.514(6) yes
C(1) C(2) 1.399(7) yes
C(1) C(5) 1.445(6) yes
C(1) C(6) 1.506(6) yes
C(2) C(3) 1.456(7) yes
C(2) C(7) 1.506(5) yes
C(3) C(4) 1.433(6) yes
C(3) C(8) 1.495(6) yes
C(4) C(5) 1.447(6) yes
C(4) C(9) 1.507(6) yes
C(5) C(10) 1.485(6) yes
C(11) C(12) 1.411(5) yes
C(11) C(16) 1.411(6) yes
C(12) C(13) 1.358(6) yes
C(13) C(14) 1.411(7) yes
C(14) C(15) 1.373(6) yes
C(15) C(16) 1.396(6) yes
C(16) C(17) 1.516(6) yes
C(17) C(18) 1.545(6) yes
C(17) C(24) 1.549(6) yes
C(18) C(19) 1.398(5) yes
C(18) C(23) 1.401(5) yes
C(19) C(20) 1.374(6) yes
C(20) C(21) 1.383(7) yes
C(21) C(22) 1.386(7) yes
C(22) C(23) 1.382(6) yes
C(24) C(25) 1.376(6) yes
C(24) C(29) 1.420(6) yes
C(25) C(26) 1.410(7) yes
C(26) C(27) 1.360(7) yes
C(27) C(28) 1.383(7) yes
C(28) C(29) 1.385(6) yes
N(1) H(30) 0.950 no
N(1) H(31) 0.950 no
C(6) H(1) 0.950(8) no
C(6) H(2) 0.950(7) no
C(6) H(3) 0.950(7) no
C(7) H(4) 0.950(10) no
C(7) H(5) 0.950(7) no
C(7) H(6) 0.950(6) no
C(8) H(7) 0.950(7) no
C(8) H(8) 0.950(8) no
C(8) H(9) 0.950(7) no
C(9) H(10) 0.950(7) no
C(9) H(11) 0.950(7) no
C(9) H(12) 0.950(7) no
C(10) H(13) 0.950(7) no
C(10) H(14) 0.950(7) no
C(10) H(15) 0.950(7) no
C(12) H(16) 0.950(6) no
C(13) H(17) 0.950(6) no
C(14) H(18) 0.950(6) no
C(15) H(19) 0.950(6) no
C(19) H(20) 0.950(6) no
C(20) H(21) 0.950(6) no
C(21) H(22) 0.950(7) no
C(22) H(23) 0.950(6) no
C(23) H(24) 0.950(6) no
C(25) H(25) 0.950(6) no
C(26) H(26) 0.950(7) no
C(27) H(27) 0.950(6) no
C(28) H(28) 0.950(7) no
C(29) H(29) 0.950(6) no

loop_
_geom_contact_atom_site_label_1
_geom_contact_atom_site_label_2
_geom_contact_distance
_geom_contact_site_symmetry_2
Ir(1) C(6) 3.454(4) .
Ir(1) C(7) 3.355(4) .
Ir(1) C(8) 3.323(5) .
Ir(1) C(9) 3.252(5) .
Ir(1) C(10) 3.274(5) .
Ir(1) C(12) 3.087(4) .
Ir(1) C(16) 2.964(4) .
Ir(1) C(17) 3.072(4) .
Cl(1) N(1) 3.044(3) .
Cl(1) C(2) 3.464(4) .
Cl(1) C(7) 3.585(4) .
Cl(1) C(11) 3.065(4) .
Cl(1) C(23) 3.481(4) 2_456
Cl(2) Cl(3) 2.891(3) .
Cl(2) C(7) 3.531(4) 3_646
Cl(3) Cl(2) 2.891(3) .
N(1) Cl(1) 3.044(3) .
N(1) C(1) 3.532(5) .
N(1) C(5) 3.306(5) .
N(1) C(11) 2.629(5) .
N(1) C(16) 2.432(5) .
N(1) C(18) 2.462(5) .
N(1) C(19) 3.552(5) .
N(1) C(23) 2.995(5) .
N(1) C(24) 2.500(5) .
N(1) C(29) 2.971(5) .
C(1) N(1) 3.532(5) .
C(1) C(3) 2.337(6) .
C(1) C(4) 2.337(6) .
C(1) C(7) 2.572(7) .
C(1) C(10) 2.598(7) .
C(2) Cl(1) 3.464(4) .
C(2) C(4) 2.314(5) .
C(2) C(5) 2.296(6) .
C(2) C(6) 2.598(7) .
C(2) C(8) 2.624(7) .
C(3) C(1) 2.337(6) .
C(3) C(5) 2.332(6) .
C(3) C(7) 2.635(6) .
C(3) C(9) 2.631(7) .
C(3) C(11) 3.374(6) .
C(4) C(1) 2.337(6) .
C(4) C(2) 2.314(5) .
C(4) C(8) 2.624(6) .
C(4) C(10) 2.620(6) .
C(4) C(11) 3.101(5) .
C(5) N(1) 3.306(5) .
C(5) C(2) 2.296(6) .
C(5) C(3) 2.332(6) .
C(5) C(6) 2.623(7) .
C(5) C(9) 2.620(6) .
C(6) Ir(1) 3.454(4) .
C(6) C(2) 2.598(7) .
C(6) C(5) 2.623(7) .
C(6) C(7) 3.156(8) .
C(6) C(10) 3.167(8) .
C(6) C(29) 3.593(6) 2_556
C(7) Ir(1) 3.355(4) .
C(7) Cl(1) 3.585(4) .
C(7) Cl(2) 3.531(4) 3_656
C(7) C(1) 2.572(7) .
C(7) C(3) 2.635(6) .
C(7) C(6) 3.156(8) .
C(7) C(8) 3.206(7) .
C(8) Ir(1) 3.323(5) .
C(8) C(2) 2.624(7) .
C(8) C(4) 2.624(6) .
C(8) C(7) 3.206(7) .
C(8) C(9) 3.245(7) .
C(8) C(28) 3.467(7) 2_456
C(8) C(29) 3.565(6) 2_456
C(9) Ir(1) 3.252(5) .
C(9) C(3) 2.631(7) .
C(9) C(5) 2.620(6) .
C(9) C(8) 3.245(7) .
C(9) C(10) 3.198(7) .
C(9) C(11) 3.335(6) .
C(9) C(12) 3.558(6) .
C(9) C(19) 3.539(6) 3_655
C(10) Ir(1) 3.274(5) .
C(10) C(1) 2.598(7) .
C(10) C(4) 2.620(6) .
C(10) C(6) 3.167(8) .
C(10) C(9) 3.198(7) .
C(10) C(18) 3.468(6) .
C(10) C(19) 3.556(6) .
C(10) C(23) 3.537(7) .
C(11) Cl(1) 3.065(4) .
C(11) N(1) 2.629(5) .
C(11) C(3) 3.374(6) .
C(11) C(4) 3.101(5) .
C(11) C(9) 3.335(6) .
C(11) C(13) 2.433(6) .
C(11) C(14) 2.835(6) .
C(11) C(15) 2.450(6) .
C(11) C(17) 2.493(6) .
C(11) C(18) 3.406(5) .
C(11) C(19) 3.582(6) .
C(12) Ir(1) 3.087(4) .
C(12) C(9) 3.558(6) .
C(12) C(14) 2.400(6) .
C(12) C(15) 2.756(6) .
C(12) C(16) 2.389(6) .
C(13) C(11) 2.433(6) .
C(13) C(15) 2.396(6) .
C(13) C(16) 2.765(6) .
C(14) C(11) 2.835(6) .
C(14) C(12) 2.400(6) .
C(14) C(16) 2.405(6) .
C(15) C(11) 2.450(6) .
C(15) C(12) 2.756(6) .
C(15) C(13) 2.396(6) .
C(15) C(17) 2.543(6) .
C(15) C(18) 3.286(6) .
C(15) C(19) 3.277(6) .
C(15) C(24) 2.965(5) .
C(15) C(29) 3.393(6) .
C(16) Ir(1) 2.964(4) .
C(16) N(1) 2.432(5) .
C(16) C(12) 2.389(6) .
C(16) C(13) 2.765(6) .
C(16) C(14) 2.405(6) .
C(16) C(18) 2.531(6) .
C(16) C(19) 2.852(6) .
C(16) C(24) 2.511(6) .
C(16) C(29) 3.014(6) .
C(17) Ir(1) 3.072(4) .
C(17) C(11) 2.493(6) .
C(17) C(15) 2.543(6) .
C(17) C(19) 2.575(6) .
C(17) C(23) 2.545(6) .
C(17) C(25) 2.596(6) .
C(17) C(29) 2.519(6) .
C(18) N(1) 2.462(5) .
C(18) C(10) 3.468(6) .
C(18) C(11) 3.406(5) .
C(18) C(15) 3.286(6) .
C(18) C(16) 2.531(6) .
C(18) C(20) 2.408(6) .
C(18) C(21) 2.811(6) .
C(18) C(22) 2.402(6) .
C(18) C(24) 2.561(5) .
C(18) C(25) 2.932(6) .
C(19) N(1) 3.552(5) .
C(19) C(9) 3.539(6) 3_645
C(19) C(10) 3.556(6) .
C(19) C(11) 3.582(6) .
C(19) C(15) 3.277(6) .
C(19) C(16) 2.852(6) .
C(19) C(17) 2.575(6) .
C(19) C(21) 2.407(6) .
C(19) C(22) 2.745(6) .
C(19) C(23) 2.404(6) .
C(20) C(18) 2.408(6) .
C(20) C(22) 2.367(7) .
C(20) C(23) 2.765(6) .
C(21) C(18) 2.811(6) .
C(21) C(19) 2.407(6) .
C(21) C(23) 2.425(7) .
C(22) C(18) 2.402(6) .
C(22) C(19) 2.745(6) .
C(22) C(20) 2.367(7) .
C(23) Cl(1) 3.481(4) 2_556
C(23) N(1) 2.995(5) .
C(23) C(10) 3.537(7) .
C(23) C(17) 2.545(6) .
C(23) C(19) 2.404(6) .
C(23) C(20) 2.765(6) .
C(23) C(21) 2.425(7) .
C(23) C(24) 3.117(6) .
C(23) C(25) 3.103(6) .
C(24) N(1) 2.500(5) .
C(24) C(15) 2.965(5) .
C(24) C(16) 2.511(6) .
C(24) C(18) 2.561(5) .
C(24) C(23) 3.117(6) .
C(24) C(26) 2.414(6) .
C(24) C(27) 2.792(6) .
C(24) C(28) 2.426(6) .
C(25) C(17) 2.596(6) .
C(25) C(18) 2.932(6) .
C(25) C(23) 3.103(6) .
C(25) C(27) 2.406(6) .
C(25) C(28) 2.771(7) .
C(25) C(29) 2.407(6) .
C(26) C(24) 2.414(6) .
C(26) C(28) 2.376(7) .
C(26) C(29) 2.769(6) .
C(27) C(24) 2.792(6) .
C(27) C(25) 2.406(6) .
C(27) C(29) 2.403(6) .
C(28) C(8) 3.467(7) 2_556
C(28) C(24) 2.426(6) .
C(28) C(25) 2.771(7) .
C(28) C(26) 2.376(7) .
C(29) N(1) 2.971(5) .
C(29) C(6) 3.593(6) 2_456
C(29) C(8) 3.565(6) 2_556
C(29) C(15) 3.393(6) .
C(29) C(16) 3.014(6) .
C(29) C(17) 2.519(6) .
C(29) C(25) 2.407(6) .
C(29) C(26) 2.769(6) .
C(29) C(27) 2.403(6) .
Ir(1) H(3) 3.481(4) .
Ir(1) H(6) 3.341(3) .
Ir(1) H(9) 3.351(5) .
Ir(1) H(12) 3.240(5) .
Ir(1) H(15) 3.278(5) .
Ir(1) H(16) 3.173(4) .
Ir(1) H(30) 2.595 .
Ir(1) H(31) 2.598 .
Cl(1) H(3) 2.924(5) 2_456
Cl(1) H(6) 3.043(4) .
Cl(1) H(13) 3.466(5) 2_456
Cl(1) H(17) 3.091(5) 2_556
Cl(1) H(24) 2.802(4) 2_456
Cl(1) H(29) 3.250(4) .
Cl(1) H(30) 2.961 2_456
Cl(1) H(31) 2.648 .
Cl(2) H(4) 3.360(4) 3_646
Cl(2) H(5) 3.405(4) 3_646
Cl(2) H(6) 3.249(4) 3_646
Cl(2) H(17) 3.481(5) 2_556
Cl(2) H(18) 3.382(5) 4_555
Cl(2) H(22) 3.558(5) 2_456
Cl(2) H(23) 3.201(5) 2_456
Cl(2) H(23) 3.320(5) 4_655
Cl(2) H(25) 3.281(4) 4_655
Cl(3) H(5) 3.515(5) 1_545
Cl(3) H(7) 3.576(5) 2_556
Cl(3) H(13) 3.164(5) 2_456
Cl(3) H(14) 3.522(5) 2_456
Cl(3) H(23) 3.426(5) 4_655
Cl(3) H(28) 3.220(6) .
N(1) H(3) 3.565(6) .
N(1) H(9) 3.415(6) 2_556
N(1) H(15) 3.254(6) .
N(1) H(16) 3.418(5) 2_556
N(1) H(24) 2.850(5) .
N(1) H(29) 2.760(5) .
C(1) H(1) 2.039(7) .
C(1) H(2) 2.026(6) .
C(1) H(3) 2.028(6) .
C(1) H(4) 3.311(7) .
C(1) H(5) 2.808(6) .
C(1) H(6) 2.849(6) .
C(1) H(13) 2.647(7) .
C(1) H(14) 3.147(7) .
C(1) H(15) 3.229(7) .
C(1) H(27) 3.192(6) 1_565
C(1) H(30) 3.353 .
C(2) H(1) 2.684(7) .
C(2) H(2) 3.142(7) .
C(2) H(3) 3.218(7) .
C(2) H(4) 2.017(6) .
C(2) H(5) 2.040(5) .
C(2) H(6) 2.035(5) .
C(2) H(7) 3.380(7) .
C(2) H(8) 2.811(7) .
C(2) H(9) 2.907(7) .
C(3) H(4) 2.667(6) .
C(3) H(5) 3.248(7) .
C(3) H(6) 3.208(6) .
C(3) H(7) 2.030(6) .
C(3) H(8) 2.011(7) .
C(3) H(9) 2.023(6) .
C(3) H(10) 3.377(7) .
C(3) H(11) 2.863(7) .
C(3) H(12) 2.891(7) .
C(3) H(16) 3.266(6) .
C(4) H(7) 2.704(6) .
C(4) H(8) 3.178(6) .
C(4) H(9) 3.234(6) .
C(4) H(10) 2.037(6) .
C(4) H(11) 2.027(6) .
C(4) H(12) 2.031(6) .
C(4) H(13) 3.366(6) .
C(4) H(14) 2.856(6) .
C(4) H(15) 2.878(6) .
C(4) H(16) 3.525(6) .
C(4) H(27) 3.021(6) 1_565
C(5) H(1) 3.379(7) .
C(5) H(2) 2.870(6) .
C(5) H(3) 2.849(6) .
C(5) H(10) 2.676(6) .
C(5) H(11) 3.208(6) .
C(5) H(12) 3.210(6) .
C(5) H(13) 2.011(6) .
C(5) H(14) 2.013(7) .
C(5) H(15) 2.012(7) .
C(5) H(27) 2.774(6) 1_565
C(5) H(30) 3.142 .
C(6) H(5) 3.054(7) .
C(6) H(6) 3.203(8) .
C(6) H(13) 2.730(8) .
C(6) H(29) 2.941(6) 2_556
C(7) H(1) 2.750(8) .
C(7) H(8) 3.114(7) .
C(7) H(9) 3.205(8) .
C(7) H(22) 3.197(7) 4_665
C(7) H(24) 3.494(7) 2_456
C(8) H(4) 2.760(7) .
C(8) H(11) 3.166(7) .
C(8) H(12) 3.265(7) .
C(8) H(16) 2.994(7) .
C(9) H(7) 2.847(7) .
C(9) H(14) 3.153(7) .
C(9) H(15) 3.171(7) .
C(9) H(16) 3.521(6) .
C(9) H(19) 3.385(6) 3_655
C(9) H(20) 3.545(6) .
C(9) H(25) 3.113(6) 3_655
C(9) H(27) 3.545(7) 1_565
C(10) H(2) 3.144(7) .
C(10) H(3) 3.103(7) .
C(10) H(10) 2.775(7) .
C(10) H(18) 3.463(7) 3_655
C(10) H(19) 3.577(7) 3_655
C(10) H(27) 3.015(7) 1_565
C(10) H(30) 3.165 .
C(11) H(3) 3.301(6) 2_456
C(11) H(12) 2.771(6) .
C(11) H(16) 2.041(5) .
C(11) H(17) 3.285(6) .
C(11) H(19) 3.297(6) .
C(11) H(20) 3.105(6) .
C(11) H(29) 3.445(6) .
C(11) H(30) 3.422 .
C(11) H(31) 3.057 .
C(12) H(1) 3.512(7) 2_456
C(12) H(3) 3.272(7) 2_456
C(12) H(7) 3.507(7) .
C(12) H(9) 3.486(7) .
C(12) H(12) 2.753(6) .
C(12) H(17) 2.009(6) .
C(12) H(18) 3.258(6) .
C(12) H(31) 3.488 2_456
C(13) H(1) 3.163(7) 2_456
C(13) H(3) 3.530(7) 2_456
C(13) H(6) 3.134(7) 2_456
C(13) H(12) 3.507(7) .
C(13) H(16) 1.997(6) .
C(13) H(18) 2.066(7) .
C(13) H(19) 3.261(6) .
C(13) H(26) 3.564(7) 3_655
C(14) H(1) 2.982(7) 2_456
C(14) H(6) 3.343(7) 2_456
C(14) H(14) 3.329(7) 3_645
C(14) H(16) 3.253(6) .
C(14) H(17) 2.055(6) .
C(14) H(19) 2.025(6) .
C(14) H(20) 3.443(6) .
C(14) H(22) 3.573(7) 3_645
C(14) H(26) 3.233(7) 3_655
C(15) H(1) 3.148(6) 2_456
C(15) H(10) 3.281(6) 3_645
C(15) H(14) 3.443(7) 3_645
C(15) H(17) 3.253(6) .
C(15) H(18) 2.026(6) .
C(15) H(20) 2.693(6) .
C(15) H(21) 3.151(6) 3_645
C(15) H(29) 3.401(6) .
C(16) H(1) 3.522(7) 2_456
C(16) H(3) 3.486(7) 2_456
C(16) H(16) 3.248(6) .
C(16) H(18) 3.264(6) .
C(16) H(19) 2.035(6) .
C(16) H(20) 2.466(6) .
C(16) H(29) 2.849(6) .
C(16) H(30) 3.193 .
C(16) H(31) 2.858 .
C(17) H(15) 3.458(6) .
C(17) H(19) 2.693(6) .
C(17) H(20) 2.726(6) .
C(17) H(24) 2.685(6) .
C(17) H(25) 2.768(6) .
C(17) H(29) 2.640(6) .
C(17) H(30) 2.022 .
C(17) H(31) 2.034 .
C(18) H(11) 3.366(6) 3_645
C(18) H(15) 2.597(6) .
C(18) H(19) 3.266(6) .
C(18) H(20) 2.039(6) .
C(18) H(21) 3.261(6) .
C(18) H(23) 3.255(6) .
C(18) H(24) 2.047(6) .
C(18) H(25) 2.568(6) .
C(18) H(30) 2.405 .
C(18) H(31) 3.229 .
C(19) H(10) 3.351(6) .
C(19) H(10) 3.354(6) 3_645
C(19) H(11) 2.860(6) 3_645
C(19) H(15) 2.621(6) .
C(19) H(19) 3.315(6) .
C(19) H(21) 2.018(6) .
C(19) H(22) 3.265(6) .
C(19) H(24) 3.266(6) .
C(19) H(25) 3.455(6) .
C(19) H(30) 3.581 .
C(20) H(11) 2.801(7) 3_645
C(20) H(15) 2.859(7) .
C(20) H(19) 2.959(6) 3_655
C(20) H(20) 2.024(6) .
C(20) H(22) 2.042(7) .
C(20) H(23) 3.226(7) .
C(21) H(5) 3.256(7) 4_664
C(21) H(11) 3.289(7) 3_645
C(21) H(15) 3.044(7) .
C(21) H(18) 3.404(7) 3_655
C(21) H(19) 3.571(6) 3_655
C(21) H(20) 3.260(6) .
C(21) H(21) 2.022(7) .
C(21) H(23) 2.024(7) .
C(21) H(24) 3.280(7) .
C(22) H(15) 2.990(7) .
C(22) H(21) 3.227(7) .
C(22) H(22) 2.048(7) .
C(22) H(24) 2.038(6) .
C(22) H(25) 3.398(6) .
C(23) H(13) 3.470(7) .
C(23) H(15) 2.779(6) .
C(23) H(20) 3.263(6) .
C(23) H(22) 3.283(7) .
C(23) H(23) 2.019(6) .
C(23) H(25) 2.550(6) .
C(23) H(30) 2.494 .
C(24) H(9) 3.113(6) 2_556
C(24) H(19) 2.712(6) .
C(24) H(21) 3.347(6) 3_645
C(24) H(24) 2.945(5) .
C(24) H(25) 2.019(6) .
C(24) H(26) 3.266(6) .
C(24) H(28) 3.288(6) .
C(24) H(29) 2.068(6) .
C(24) H(30) 2.912 .
C(24) H(31) 2.462 .
C(25) H(4) 3.343(8) 2_556
C(25) H(9) 3.475(7) 2_556
C(25) H(10) 3.292(6) 3_645
C(25) H(12) 3.411(7) 3_645
C(25) H(19) 3.160(6) .
C(25) H(20) 3.516(6) 3_645
C(25) H(21) 3.397(6) 3_645
C(25) H(24) 2.918(6) .
C(25) H(26) 2.054(6) .
C(25) H(27) 3.263(6) .
C(25) H(29) 3.266(6) .
C(26) H(4) 3.399(8) 2_556
C(26) H(8) 3.468(7) 2_556
C(26) H(14) 3.589(7) 1_545
C(26) H(20) 3.000(6) 3_645
C(26) H(21) 3.242(7) 3_645
C(26) H(25) 2.061(7) .
C(26) H(27) 2.010(7) .
C(26) H(28) 3.226(7) .
C(27) H(8) 3.072(7) 2_556
C(27) H(9) 3.525(7) 2_556
C(27) H(14) 3.273(7) 1_545
C(27) H(20) 3.443(7) 3_645
C(27) H(21) 3.073(7) 3_645
C(27) H(25) 3.260(7) .
C(27) H(26) 2.007(7) .
C(27) H(28) 2.023(7) .
C(27) H(29) 3.259(6) .
C(28) H(2) 3.419(6) 2_456
C(28) H(7) 3.549(7) 2_556
C(28) H(8) 3.132(6) 2_556
C(28) H(9) 3.170(7) 2_556
C(28) H(21) 2.992(7) 3_645
C(28) H(26) 3.233(7) .
C(28) H(27) 2.031(7) .
C(28) H(29) 2.034(6) .
C(29) H(1) 3.541(6) 2_456
C(29) H(2) 3.236(6) 2_456
C(29) H(3) 3.425(6) 2_456
C(29) H(8) 3.549(6) 2_556
C(29) H(9) 2.934(6) 2_556
C(29) H(19) 3.279(6) .
C(29) H(21) 3.140(6) 3_645
C(29) H(25) 3.267(6) .
C(29) H(27) 3.258(6) .
C(29) H(28) 2.036(6) .
C(29) H(30) 3.577 .
C(29) H(31) 2.488 .
C(30) H(7) 3.459(10) 2_556
C(30) H(13) 3.101(11) 2_456
C(30) H(16) 3.363(10) 2_556
C(30) H(17) 3.247(11) 2_556
C(30) H(23) 3.584(11) 2_456
H(1) C(1) 2.039(7) .
H(1) C(2) 2.684(7) .
H(1) C(5) 3.379(7) .
H(1) C(7) 2.750(8) .
H(1) C(12) 3.512(7) 2_556
H(1) C(13) 3.163(7) 2_556
H(1) C(14) 2.982(7) 2_556
H(1) C(15) 3.148(6) 2_556
H(1) C(16) 3.522(7) 2_556
H(1) C(29) 3.541(6) 2_556
H(1) H(2) 1.551(7) .
H(1) H(3) 1.551(7) .
H(1) H(5) 2.516(8) .
H(1) H(6) 2.675(8) .
H(1) H(17) 3.554(7) 2_556
H(1) H(18) 3.314(7) 2_556
H(1) H(19) 3.541(6) 2_556
H(1) H(21) 3.387(7) 4_665
H(1) H(22) 2.998(7) 4_665
H(1) H(29) 3.061(6) 2_556
H(2) C(1) 2.026(6) .
H(2) C(2) 3.142(7) .
H(2) C(5) 2.870(6) .
H(2) C(10) 3.144(7) .
H(2) C(28) 3.419(6) 2_556
H(2) C(29) 3.236(6) 2_556
H(2) H(1) 1.551(7) .
H(2) H(3) 1.551(7) .
H(2) H(5) 3.456(8) .
H(2) H(13) 2.631(7) .
H(2) H(14) 3.483(7) .
H(2) H(27) 3.380(7) 1_565
H(2) H(28) 3.015(6) 2_556
H(2) H(29) 2.669(6) 2_556
H(3) Ir(1) 3.481(4) .
H(3) Cl(1) 2.924(5) 2_556
H(3) N(1) 3.565(6) .
H(3) C(1) 2.028(6) .
H(3) C(2) 3.218(7) .
H(3) C(5) 2.849(6) .
H(3) C(10) 3.103(7) .
H(3) C(11) 3.301(6) 2_556
H(3) C(12) 3.272(7) 2_556
H(3) C(13) 3.530(7) 2_556
H(3) C(16) 3.486(7) 2_556
H(3) C(29) 3.425(6) 2_556
H(3) H(1) 1.551(7) .
H(3) H(2) 1.551(7) .
H(3) H(13) 2.505(8) .
H(3) H(16) 3.587(7) 2_556
H(3) H(29) 2.616(6) 2_556
H(3) H(30) 2.966 .
H(4) Cl(2) 3.360(4) 3_656
H(4) C(1) 3.311(7) .
H(4) C(2) 2.017(6) .
H(4) C(3) 2.667(6) .
H(4) C(8) 2.760(7) .
H(4) C(25) 3.343(8) 2_456
H(4) C(26) 3.399(8) 2_456
H(4) H(5) 1.551(9) .
H(4) H(6) 1.551(8) .
H(4) H(8) 2.558(7) .
H(4) H(9) 2.632(7) .
H(4) H(24) 3.063(6) 2_456
H(4) H(25) 3.386(7) 2_456
H(4) H(26) 3.529(7) 2_456
H(5) Cl(2) 3.405(4) 3_656
H(5) Cl(3) 3.515(5) 1_565
H(5) C(1) 2.808(6) .
H(5) C(2) 2.040(5) .
H(5) C(3) 3.248(7) .
H(5) C(6) 3.054(7) .
H(5) C(21) 3.256(7) 4_665
H(5) H(1) 2.516(8) .
H(5) H(2) 3.456(8) .
H(5) H(4) 1.551(9) .
H(5) H(6) 1.551(6) .
H(5) H(8) 3.555(8) .
H(5) H(22) 2.320(7) 4_665
H(6) Ir(1) 3.341(3) .
H(6) Cl(1) 3.043(4) .
H(6) Cl(2) 3.249(4) 3_656
H(6) C(1) 2.849(6) .
H(6) C(2) 2.035(5) .
H(6) C(3) 3.208(6) .
H(6) C(6) 3.203(8) .
H(6) C(13) 3.134(7) 2_556
H(6) C(14) 3.343(7) 2_556
H(6) H(1) 2.675(8) .
H(6) H(4) 1.551(8) .
H(6) H(5) 1.551(6) .
H(6) H(17) 2.750(7) 2_556
H(6) H(18) 3.172(7) 2_556
H(6) H(22) 3.342(7) 4_665
H(6) H(24) 3.062(7) 2_456
H(7) Cl(3) 3.576(5) 2_456
H(7) C(2) 3.380(7) .
H(7) C(3) 2.030(6) .
H(7) C(4) 2.704(6) .
H(7) C(9) 2.847(7) .
H(7) C(12) 3.507(7) .
H(7) C(28) 3.549(7) 2_456
H(7) C(30) 3.459(10) 2_456
H(7) H(8) 1.551(7) .
H(7) H(9) 1.551(8) .
H(7) H(11) 2.634(7) .
H(7) H(12) 2.751(7) .
H(7) H(16) 2.756(7) .
H(8) C(2) 2.811(7) .
H(8) C(3) 2.011(7) .
H(8) C(4) 3.178(6) .
H(8) C(7) 3.114(7) .
H(8) C(26) 3.468(7) 2_456
H(8) C(27) 3.072(7) 2_456
H(8) C(28) 3.132(6) 2_456
H(8) C(29) 3.549(6) 2_456
H(8) H(4) 2.558(7) .
H(8) H(5) 3.555(8) .
H(8) H(7) 1.551(7) .
H(8) H(9) 1.551(7) .
H(8) H(11) 3.595(7) .
H(8) H(27) 3.272(7) 2_456
H(8) H(28) 3.439(7) 1_565
H(8) H(28) 3.437(6) 2_456
H(9) Ir(1) 3.351(5) .
H(9) N(1) 3.415(6) 2_456
H(9) C(2) 2.907(7) .
H(9) C(3) 2.023(6) .
H(9) C(4) 3.234(6) .
H(9) C(7) 3.205(8) .
H(9) C(12) 3.486(7) .
H(9) C(24) 3.113(6) 2_456
H(9) C(25) 3.475(7) 2_456
H(9) C(27) 3.525(7) 2_456
H(9) C(28) 3.170(7) 2_456
H(9) C(29) 2.934(6) 2_456
H(9) H(4) 2.632(7) .
H(9) H(7) 1.551(8) .
H(9) H(8) 1.551(7) .
H(9) H(16) 2.660(7) .
H(9) H(24) 3.534(7) 2_456
H(9) H(29) 3.235(6) 2_456
H(9) H(30) 3.315 2_456
H(9) H(31) 2.797 2_456
H(10) C(3) 3.377(7) .
H(10) C(4) 2.037(6) .
H(10) C(5) 2.676(6) .
H(10) C(10) 2.775(7) .
H(10) C(15) 3.281(6) 3_655
H(10) C(19) 3.351(6) .
H(10) C(19) 3.354(6) 3_655
H(10) C(25) 3.292(6) 3_655
H(10) H(11) 1.551(7) .
H(10) H(12) 1.551(7) .
H(10) H(14) 2.615(7) .
H(10) H(15) 2.619(7) .
H(10) H(19) 2.474(6) 3_655
H(10) H(20) 3.087(6) .
H(10) H(20) 3.319(6) 3_655
H(10) H(25) 2.915(6) 3_655
H(10) H(27) 3.536(7) 1_565
H(11) C(3) 2.863(7) .
H(11) C(4) 2.027(6) .
H(11) C(5) 3.208(6) .
H(11) C(8) 3.166(7) .
H(11) C(18) 3.366(6) 3_655
H(11) C(19) 2.860(6) 3_655
H(11) C(20) 2.801(7) 3_655
H(11) C(21) 3.289(7) 3_655
H(11) H(7) 2.634(7) .
H(11) H(8) 3.595(7) .
H(11) H(10) 1.551(7) .
H(11) H(12) 1.551(7) .
H(11) H(14) 3.584(7) .
H(11) H(20) 3.129(6) 3_655
H(11) H(21) 3.023(7) 3_655
H(11) H(25) 3.109(7) 3_655
H(11) H(27) 3.392(7) 1_565
H(12) Ir(1) 3.240(5) .
H(12) C(3) 2.891(7) .
H(12) C(4) 2.031(6) .
H(12) C(5) 3.210(6) .
H(12) C(8) 3.265(7) .
H(12) C(11) 2.771(6) .
H(12) C(12) 2.753(6) .
H(12) C(13) 3.507(7) .
H(12) C(25) 3.411(7) 3_655
H(12) H(7) 2.751(7) .
H(12) H(10) 1.551(7) .
H(12) H(11) 1.551(7) .
H(12) H(16) 2.785(6) .
H(12) H(20) 3.211(6) .
H(12) H(25) 2.795(7) 3_655
H(13) Cl(1) 3.466(5) 2_556
H(13) Cl(3) 3.164(5) 2_556
H(13) C(1) 2.647(7) .
H(13) C(4) 3.366(6) .
H(13) C(5) 2.011(6) .
H(13) C(6) 2.730(8) .
H(13) C(23) 3.470(7) .
H(13) C(30) 3.101(11) 2_556
H(13) H(2) 2.631(7) .
H(13) H(3) 2.505(8) .
H(13) H(14) 1.551(7) .
H(13) H(15) 1.551(7) .
H(13) H(27) 3.384(6) 1_565
H(13) H(30) 3.042 .
H(14) Cl(3) 3.522(5) 2_556
H(14) C(1) 3.147(7) .
H(14) C(4) 2.856(6) .
H(14) C(5) 2.013(7) .
H(14) C(9) 3.153(7) .
H(14) C(14) 3.329(7) 3_655
H(14) C(15) 3.443(7) 3_655
H(14) C(26) 3.589(7) 1_565
H(14) C(27) 3.273(7) 1_565
H(14) H(2) 3.483(7) .
H(14) H(10) 2.615(7) .
H(14) H(11) 3.584(7) .
H(14) H(13) 1.551(7) .
H(14) H(15) 1.551(7) .
H(14) H(18) 2.769(7) 3_655
H(14) H(19) 3.011(7) 3_655
H(14) H(26) 3.126(7) 1_565
H(14) H(27) 2.487(7) 1_565
H(15) Ir(1) 3.278(5) .
H(15) N(1) 3.254(6) .
H(15) C(1) 3.229(7) .
H(15) C(4) 2.878(6) .
H(15) C(5) 2.012(7) .
H(15) C(9) 3.171(7) .
H(15) C(17) 3.458(6) .
H(15) C(18) 2.597(6) .
H(15) C(19) 2.621(6) .
H(15) C(20) 2.859(7) .
H(15) C(21) 3.044(7) .
H(15) C(22) 2.990(7) .
H(15) C(23) 2.779(6) .
H(15) H(10) 2.619(7) .
H(15) H(13) 1.551(7) .
H(15) H(14) 1.551(7) .
H(15) H(18) 3.436(7) 3_655
H(15) H(19) 3.275(7) 3_655
H(15) H(20) 3.104(6) .
H(15) H(21) 3.449(7) .
H(15) H(24) 3.338(6) .
H(15) H(30) 2.852 .
H(16) Ir(1) 3.173(4) .
H(16) N(1) 3.418(5) 2_456
H(16) C(3) 3.266(6) .
H(16) C(4) 3.525(6) .
H(16) C(8) 2.994(7) .
H(16) C(9) 3.521(6) .
H(16) C(11) 2.041(5) .
H(16) C(13) 1.997(6) .
H(16) C(14) 3.253(6) .
H(16) C(16) 3.248(6) .
H(16) C(30) 3.363(10) 2_456
H(16) H(3) 3.587(7) 2_456
H(16) H(7) 2.756(7) .
H(16) H(9) 2.660(7) .
H(16) H(12) 2.785(6) .
H(16) H(17) 2.290(6) .
H(16) H(30) 3.301 2_456
H(16) H(31) 2.756 2_456
H(17) Cl(1) 3.091(5) 2_456
H(17) Cl(2) 3.481(5) 2_456
H(17) C(11) 3.285(6) .
H(17) C(12) 2.009(6) .
H(17) C(14) 2.055(6) .
H(17) C(15) 3.253(6) .
H(17) C(30) 3.247(11) 2_456
H(17) H(1) 3.554(7) 2_456
H(17) H(6) 2.750(7) 2_456
H(17) H(16) 2.290(6) .
H(17) H(18) 2.370(7) .
H(17) H(23) 3.017(6) 1_455
H(18) Cl(2) 3.382(5) 4_554
H(18) C(10) 3.463(7) 3_645
H(18) C(12) 3.258(6) .
H(18) C(13) 2.066(7) .
H(18) C(15) 2.026(6) .
H(18) C(16) 3.264(6) .
H(18) C(21) 3.404(7) 3_645
H(18) H(1) 3.314(7) 2_456
H(18) H(6) 3.172(7) 2_456
H(18) H(14) 2.769(7) 3_645
H(18) H(15) 3.436(7) 3_645
H(18) H(17) 2.370(7) .
H(18) H(19) 2.331(6) .
H(18) H(22) 3.101(7) 3_645
H(18) H(26) 3.271(7) 3_655
H(19) C(9) 3.385(6) 3_645
H(19) C(10) 3.577(7) 3_645
H(19) C(11) 3.297(6) .
H(19) C(13) 3.261(6) .
H(19) C(14) 2.025(6) .
H(19) C(16) 2.035(6) .
H(19) C(17) 2.693(6) .
H(19) C(18) 3.266(6) .
H(19) C(19) 3.315(6) .
H(19) C(20) 2.959(6) 3_645
H(19) C(21) 3.571(6) 3_645
H(19) C(24) 2.712(6) .
H(19) C(25) 3.160(6) .
H(19) C(29) 3.279(6) .
H(19) H(1) 3.541(6) 2_456
H(19) H(10) 2.474(6) 3_645
H(19) H(14) 3.011(7) 3_645
H(19) H(15) 3.275(7) 3_645
H(19) H(18) 2.331(6) .
H(19) H(20) 2.888(6) .
H(19) H(21) 2.521(6) 3_645
H(19) H(25) 3.371(6) .
H(19) H(29) 3.542(6) .
H(20) C(9) 3.545(6) .
H(20) C(11) 3.105(6) .
H(20) C(14) 3.443(6) .
H(20) C(15) 2.693(6) .
H(20) C(16) 2.466(6) .
H(20) C(17) 2.726(6) .
H(20) C(18) 2.039(6) .
H(20) C(20) 2.024(6) .
H(20) C(21) 3.260(6) .
H(20) C(23) 3.263(6) .
H(20) C(25) 3.516(6) 3_655
H(20) C(26) 3.000(6) 3_655
H(20) C(27) 3.443(7) 3_655
H(20) H(10) 3.087(6) .
H(20) H(10) 3.319(6) 3_645
H(20) H(11) 3.129(6) 3_645
H(20) H(12) 3.211(6) .
H(20) H(15) 3.104(6) .
H(20) H(19) 2.888(6) .
H(20) H(21) 2.315(6) .
H(20) H(26) 2.854(6) 3_655
H(21) C(15) 3.151(6) 3_655
H(21) C(18) 3.261(6) .
H(21) C(19) 2.018(6) .
H(21) C(21) 2.022(7) .
H(21) C(22) 3.227(7) .
H(21) C(24) 3.347(6) 3_655
H(21) C(25) 3.397(6) 3_655
H(21) C(26) 3.242(7) 3_655
H(21) C(27) 3.073(7) 3_655
H(21) C(28) 2.992(7) 3_655
H(21) C(29) 3.140(6) 3_655
H(21) H(1) 3.387(7) 4_664
H(21) H(11) 3.023(7) 3_645
H(21) H(15) 3.449(7) .
H(21) H(19) 2.521(6) 3_655
H(21) H(20) 2.315(6) .
H(21) H(22) 2.333(7) .
H(21) H(27) 3.566(7) 3_655
H(21) H(28) 3.378(7) 3_655
H(22) Cl(2) 3.558(5) 2_556
H(22) C(7) 3.197(7) 4_664
H(22) C(14) 3.573(7) 3_655
H(22) C(19) 3.265(6) .
H(22) C(20) 2.042(7) .
H(22) C(22) 2.048(7) .
H(22) C(23) 3.283(7) .
H(22) H(1) 2.998(7) 4_664
H(22) H(5) 2.320(7) 4_664
H(22) H(6) 3.342(7) 4_664
H(22) H(18) 3.101(7) 3_655
H(22) H(21) 2.333(7) .
H(22) H(23) 2.340(7) .
H(23) Cl(2) 3.201(5) 2_556
H(23) Cl(2) 3.320(5) 4_654
H(23) Cl(3) 3.426(5) 4_654
H(23) C(18) 3.255(6) .
H(23) C(20) 3.226(7) .
H(23) C(21) 2.024(7) .
H(23) C(23) 2.019(6) .
H(23) C(30) 3.584(11) 2_556
H(23) H(17) 3.017(6) 1_655
H(23) H(22) 2.340(7) .
H(23) H(24) 2.325(6) .
H(24) Cl(1) 2.802(4) 2_556
H(24) N(1) 2.850(5) .
H(24) C(7) 3.494(7) 2_556
H(24) C(17) 2.685(6) .
H(24) C(18) 2.047(6) .
H(24) C(19) 3.266(6) .
H(24) C(21) 3.280(7) .
H(24) C(22) 2.038(6) .
H(24) C(24) 2.945(5) .
H(24) C(25) 2.918(6) .
H(24) H(4) 3.063(6) 2_556
H(24) H(6) 3.062(7) 2_556
H(24) H(9) 3.534(7) 2_556
H(24) H(15) 3.338(6) .
H(24) H(23) 2.325(6) .
H(24) H(25) 2.535(6) .
H(24) H(30) 2.236 .
H(24) H(31) 3.311 .
H(25) Cl(2) 3.281(4) 4_654
H(25) C(9) 3.113(6) 3_645
H(25) C(17) 2.768(6) .
H(25) C(18) 2.568(6) .
H(25) C(19) 3.455(6) .
H(25) C(22) 3.398(6) .
H(25) C(23) 2.550(6) .
H(25) C(24) 2.019(6) .
H(25) C(26) 2.061(7) .
H(25) C(27) 3.260(7) .
H(25) C(29) 3.267(6) .
H(25) H(4) 3.386(7) 2_556
H(25) H(10) 2.915(6) 3_645
H(25) H(11) 3.109(7) 3_645
H(25) H(12) 2.795(7) 3_645
H(25) H(19) 3.371(6) .
H(25) H(24) 2.535(6) .
H(25) H(26) 2.364(7) .
H(26) C(13) 3.564(7) 3_645
H(26) C(14) 3.233(7) 3_645
H(26) C(24) 3.266(6) .
H(26) C(25) 2.054(6) .
H(26) C(27) 2.007(7) .
H(26) C(28) 3.233(7) .
H(26) H(4) 3.529(7) 2_556
H(26) H(14) 3.126(7) 1_545
H(26) H(18) 3.271(7) 3_645
H(26) H(20) 2.854(6) 3_645
H(26) H(25) 2.364(7) .
H(26) H(27) 2.306(7) .
H(27) C(1) 3.192(6) 1_545
H(27) C(4) 3.021(6) 1_545
H(27) C(5) 2.774(6) 1_545
H(27) C(9) 3.545(7) 1_545
H(27) C(10) 3.015(7) 1_545
H(27) C(25) 3.263(6) .
H(27) C(26) 2.010(7) .
H(27) C(28) 2.031(7) .
H(27) C(29) 3.258(6) .
H(27) H(2) 3.380(7) 1_545
H(27) H(8) 3.272(7) 2_556
H(27) H(10) 3.536(7) 1_545
H(27) H(11) 3.392(7) 1_545
H(27) H(13) 3.384(6) 1_545
H(27) H(14) 2.487(7) 1_545
H(27) H(21) 3.566(7) 3_645
H(27) H(26) 2.306(7) .
H(27) H(28) 2.321(7) .
H(28) Cl(3) 3.220(6) .
H(28) C(24) 3.288(6) .
H(28) C(26) 3.226(7) .
H(28) C(27) 2.023(7) .
H(28) C(29) 2.036(6) .
H(28) H(2) 3.015(6) 2_456
H(28) H(8) 3.439(7) 1_545
H(28) H(8) 3.437(6) 2_556
H(28) H(21) 3.378(7) 3_645
H(28) H(27) 2.321(7) .
H(28) H(29) 2.340(6) .
H(29) Cl(1) 3.250(4) .
H(29) N(1) 2.760(5) .
H(29) C(6) 2.941(6) 2_456
H(29) C(11) 3.445(6) .
H(29) C(15) 3.401(6) .
H(29) C(16) 2.849(6) .
H(29) C(17) 2.640(6) .
H(29) C(24) 2.068(6) .
H(29) C(25) 3.266(6) .
H(29) C(27) 3.259(6) .
H(29) C(28) 2.034(6) .
H(29) H(1) 3.061(6) 2_456
H(29) H(2) 2.669(6) 2_456
H(29) H(3) 2.616(6) 2_456
H(29) H(9) 3.235(6) 2_556
H(29) H(19) 3.542(6) .
H(29) H(28) 2.340(6) .
H(29) H(30) 3.516 .
H(29) H(31) 2.158 .
H(30) Ir(1) 2.595 .
H(30) Cl(1) 2.961 2_556
H(30) C(1) 3.353 .
H(30) C(5) 3.142 .
H(30) C(10) 3.165 .
H(30) C(11) 3.422 .
H(30) C(16) 3.193 .
H(30) C(17) 2.022 .
H(30) C(18) 2.405 .
H(30) C(19) 3.581 .
H(30) C(23) 2.494 .
H(30) C(24) 2.912 .
H(30) C(29) 3.577 .
H(30) H(3) 2.966 .
H(30) H(9) 3.315 2_556
H(30) H(13) 3.042 .
H(30) H(15) 2.852 .
H(30) H(16) 3.301 2_556
H(30) H(24) 2.236 .
H(30) H(29) 3.516 .
H(30) H(31) 1.551 .
H(31) Ir(1) 2.598 .
H(31) Cl(1) 2.648 .
H(31) C(11) 3.057 .
H(31) C(12) 3.488 2_556
H(31) C(16) 2.858 .
H(31) C(17) 2.034 .
H(31) C(18) 3.229 .
H(31) C(24) 2.462 .
H(31) C(29) 2.488 .
H(31) H(9) 2.797 2_556
H(31) H(16) 2.756 2_556
H(31) H(24) 3.311 .
H(31) H(29) 2.158 .
H(31) H(30) 1.551 .

loop_
_geom_torsion_atom_site_label_1
_geom_torsion_atom_site_label_2
_geom_torsion_atom_site_label_3
_geom_torsion_atom_site_label_4
_geom_torsion
Cl(1) Ir(1) N(1) C(17) 111.1(2)
Cl(1) Ir(1) C(1) C(2) -62.9(2)
Cl(1) Ir(1) C(1) C(5) 177.1(2)
Cl(1) Ir(1) C(1) C(6) 59.7(4)
Cl(1) Ir(1) C(2) C(1) 126.0(2)
Cl(1) Ir(1) C(2) C(3) -113.5(2)
Cl(1) Ir(1) C(2) C(7) 5.3(5)
Cl(1) Ir(1) C(3) C(2) 74.9(2)
Cl(1) Ir(1) C(3) C(4) -170.1(2)
Cl(1) Ir(1) C(3) C(8) -48.0(5)
Cl(1) Ir(1) C(4) C(3) 17.4(4)
Cl(1) Ir(1) C(4) C(5) 135.2(2)
Cl(1) Ir(1) C(4) C(9) -105.2(3)
Cl(1) Ir(1) C(5) C(1) -5.9(4)
Cl(1) Ir(1) C(5) C(4) -121.5(2)
Cl(1) Ir(1) C(5) C(10) 117.1(4)
Cl(1) Ir(1) C(11) C(12) 81.5(3)
Cl(1) Ir(1) C(11) C(16) -97.4(3)
N(1) Ir(1) C(1) C(2) -153.5(2)
N(1) Ir(1) C(1) C(5) 86.5(2)
N(1) Ir(1) C(1) C(6) -30.9(4)
C(1) Ir(1) N(1) C(17) -134.4(2)
N(1) Ir(1) C(2) C(1) 39.3(3)
N(1) Ir(1) C(2) C(3) 159.9(2)
N(1) Ir(1) C(2) C(7) -81.3(5)
C(2) Ir(1) N(1) C(17) -157.4(2)
N(1) Ir(1) C(3) C(2) -81.6(7)
N(1) Ir(1) C(3) C(4) 33.4(8)
N(1) Ir(1) C(3) C(8) 155.6(5)
C(3) Ir(1) N(1) C(17) -91.2(7)
N(1) Ir(1) C(4) C(3) -170.4(2)
N(1) Ir(1) C(4) C(5) -52.6(3)
N(1) Ir(1) C(4) C(9) 67.1(4)
C(4) Ir(1) N(1) C(17) -64.6(3)
N(1) Ir(1) C(5) C(1) -103.2(2)
N(1) Ir(1) C(5) C(4) 141.3(2)
N(1) Ir(1) C(5) C(10) 19.8(4)
C(5) Ir(1) N(1) C(17) -95.6(2)
N(1) Ir(1) C(11) C(12) 165.6(4)
N(1) Ir(1) C(11) C(16) -13.4(3)
C(11) Ir(1) N(1) C(17) 23.4(2)
C(1) Ir(1) C(2) C(3) 120.6(3)
C(1) Ir(1) C(2) C(7) -120.7(6)
C(2) Ir(1) C(1) C(5) -120.0(3)
C(2) Ir(1) C(1) C(6) 122.6(5)
C(1) Ir(1) C(3) C(2) -34.6(2)
C(1) Ir(1) C(3) C(4) 80.4(2)
C(1) Ir(1) C(3) C(8) -157.4(5)
C(3) Ir(1) C(1) C(2) 36.8(2)
C(3) Ir(1) C(1) C(5) -83.2(2)
C(3) Ir(1) C(1) C(6) 159.4(5)
C(1) Ir(1) C(4) C(3) -79.6(2)
C(1) Ir(1) C(4) C(5) 38.3(2)
C(1) Ir(1) C(4) C(9) 157.9(4)
C(4) Ir(1) C(1) C(2) 80.4(2)
C(4) Ir(1) C(1) C(5) -39.6(2)
C(4) Ir(1) C(1) C(6) -157.0(5)
C(1) Ir(1) C(5) C(4) -115.6(3)
C(1) Ir(1) C(5) C(10) 123.0(5)
C(5) Ir(1) C(1) C(2) 120.0(3)
C(5) Ir(1) C(1) C(6) -117.4(5)
C(1) Ir(1) C(11) C(12) -89.0(5)
C(1) Ir(1) C(11) C(16) 92.1(5)
C(11) Ir(1) C(1) C(2) 106.6(4)
C(11) Ir(1) C(1) C(5) -13.4(5)
C(11) Ir(1) C(1) C(6) -130.8(4)
C(2) Ir(1) C(3) C(4) 115.0(3)
C(2) Ir(1) C(3) C(8) -122.9(6)
C(3) Ir(1) C(2) C(1) -120.6(3)
C(3) Ir(1) C(2) C(7) 118.8(6)
C(2) Ir(1) C(4) C(3) -39.1(2)
C(2) Ir(1) C(4) C(5) 78.8(2)
C(2) Ir(1) C(4) C(9) -161.6(4)
C(4) Ir(1) C(2) C(1) -81.2(2)
C(4) Ir(1) C(2) C(3) 39.4(2)
C(4) Ir(1) C(2) C(7) 158.2(5)
C(2) Ir(1) C(5) C(1) 35.0(2)
C(2) Ir(1) C(5) C(4) -80.6(2)
C(2) Ir(1) C(5) C(10) 158.0(4)
C(5) Ir(1) C(2) C(1) -36.8(2)
C(5) Ir(1) C(2) C(3) 83.7(2)
C(5) Ir(1) C(2) C(7) -157.5(5)
C(2) Ir(1) C(11) C(12) -13.4(5)
C(2) Ir(1) C(11) C(16) 167.6(3)
C(11) Ir(1) C(2) C(1) -142.1(3)
C(11) Ir(1) C(2) C(3) -21.6(4)
C(11) Ir(1) C(2) C(7) 97.2(5)
C(3) Ir(1) C(4) C(5) 117.8(3)
C(3) Ir(1) C(4) C(9) -122.5(5)
C(4) Ir(1) C(3) C(2) -115.0(3)
C(4) Ir(1) C(3) C(8) 122.1(6)
C(3) Ir(1) C(5) C(1) 78.0(2)
C(3) Ir(1) C(5) C(4) -37.6(2)
C(3) Ir(1) C(5) C(10) -159.0(4)
C(5) Ir(1) C(3) C(2) -76.9(2)
C(5) Ir(1) C(3) C(4) 38.1(2)
C(5) Ir(1) C(3) C(8) 160.2(5)
C(3) Ir(1) C(11) C(12) -27.3(4)
C(3) Ir(1) C(11) C(16) 153.8(3)
C(11) Ir(1) C(3) C(2) 167.0(2)
C(11) Ir(1) C(3) C(4) -78.0(2)
C(11) Ir(1) C(3) C(8) 44.1(5)
C(4) Ir(1) C(5) C(1) 115.6(3)
C(4) Ir(1) C(5) C(10) -121.4(5)
C(5) Ir(1) C(4) C(3) -117.8(3)
C(5) Ir(1) C(4) C(9) 119.6(4)
C(4) Ir(1) C(11) C(12) -65.4(4)
C(4) Ir(1) C(11) C(16) 115.6(3)
C(11) Ir(1) C(4) C(3) 110.0(2)
C(11) Ir(1) C(4) C(5) -132.1(2)
C(11) Ir(1) C(4) C(9) -12.5(4)
C(5) Ir(1) C(11) C(12) -98.5(4)
C(5) Ir(1) C(11) C(16) 82.5(3)
C(11) Ir(1) C(5) C(1) 174.2(2)
C(11) Ir(1) C(5) C(4) 58.7(2)
C(11) Ir(1) C(5) C(10) -62.8(4)
Ir(1) N(1) C(17) C(16) -28.1(4)
Ir(1) N(1) C(17) C(18) 91.6(3)
Ir(1) N(1) C(17) C(24) -147.1(2)
Ir(1) C(1) C(2) C(3) -58.0(2)
Ir(1) C(1) C(2) C(7) 122.6(3)
Ir(1) C(1) C(5) C(4) 62.9(2)
Ir(1) C(1) C(5) C(10) -125.9(4)
C(2) C(1) C(5) Ir(1) -59.2(3)
C(2) C(1) C(5) C(4) 3.7(4)
C(2) C(1) C(5) C(10) 174.9(4)
C(5) C(1) C(2) Ir(1) 56.5(2)
C(5) C(1) C(2) C(3) -1.4(4)
C(5) C(1) C(2) C(7) 179.1(3)
C(6) C(1) C(2) Ir(1) -128.3(4)
C(6) C(1) C(2) C(3) 173.8(4)
C(6) C(1) C(2) C(7) -5.7(7)
C(6) C(1) C(5) Ir(1) 125.5(4)
C(6) C(1) C(5) C(4) -171.6(4)
C(6) C(1) C(5) C(10) -0.4(7)
Ir(1) C(2) C(3) C(4) -62.4(2)
Ir(1) C(2) C(3) C(8) 127.5(4)
C(1) C(2) C(3) Ir(1) 61.0(3)
C(1) C(2) C(3) C(4) -1.4(4)
C(1) C(2) C(3) C(8) -171.5(4)
C(7) C(2) C(3) Ir(1) -119.5(3)
C(7) C(2) C(3) C(4) 178.0(3)
C(7) C(2) C(3) C(8) 8.0(6)
Ir(1) C(3) C(4) C(5) -61.3(2)
Ir(1) C(3) C(4) C(9) 120.5(4)
C(2) C(3) C(4) Ir(1) 65.0(2)
C(2) C(3) C(4) C(5) 3.7(4)
C(2) C(3) C(4) C(9) -174.6(4)
C(8) C(3) C(4) Ir(1) -125.2(4)
C(8) C(3) C(4) C(5) 173.5(4)
C(8) C(3) C(4) C(9) -4.7(7)
Ir(1) C(4) C(5) C(1) -66.4(3)
Ir(1) C(4) C(5) C(10) 122.6(4)
C(3) C(4) C(5) Ir(1) 61.8(2)
C(3) C(4) C(5) C(1) -4.6(4)
C(3) C(4) C(5) C(10) -175.6(4)
C(9) C(4) C(5) Ir(1) -119.9(4)
C(9) C(4) C(5) C(1) 173.7(4)
C(9) C(4) C(5) C(10) 2.7(7)
Ir(1) C(11) C(12) C(13) 177.3(3)
Ir(1) C(11) C(16) C(15) -177.8(3)
Ir(1) C(11) C(16) C(17) 0.9(5)
C(12) C(11) C(16) C(15) 3.1(6)
C(12) C(11) C(16) C(17) -178.1(4)
C(16) C(11) C(12) C(13) -3.8(6)
C(11) C(12) C(13) C(14) 1.4(7)
C(12) C(13) C(14) C(15) 1.9(7)
C(13) C(14) C(15) C(16) -2.5(7)
C(14) C(15) C(16) C(11) -0.1(5)
C(14) C(15) C(16) C(17) -178.8(4)
C(11) C(16) C(17) N(1) 17.9(5)
C(11) C(16) C(17) C(18) -98.9(4)
C(11) C(16) C(17) C(24) 136.5(4)
C(15) C(16) C(17) N(1) -163.4(4)
C(15) C(16) C(17) C(18) 79.8(5)
C(15) C(16) C(17) C(24) -44.7(6)
N(1) C(17) C(18) C(19) -118.7(4)
N(1) C(17) C(18) C(23) 59.3(4)
N(1) C(17) C(24) C(25) -125.2(4)
N(1) C(17) C(24) C(29) 56.8(4)
C(16) C(17) C(18) C(19) -2.2(5)
C(16) C(17) C(18) C(23) 175.8(4)
C(16) C(17) C(24) C(25) 117.8(4)
C(16) C(17) C(24) C(29) -60.2(5)
C(18) C(17) C(24) C(25) -6.7(6)
C(18) C(17) C(24) C(29) 175.4(3)
C(24) C(17) C(18) C(19) 121.4(4)
C(24) C(17) C(18) C(23) -60.6(5)
C(17) C(18) C(19) C(20) 179.6(4)
C(17) C(18) C(23) C(22) -179.5(4)
C(19) C(18) C(23) C(22) -1.3(6)
C(23) C(18) C(19) C(20) 1.6(6)
C(18) C(19) C(20) C(21) -1.7(7)
C(19) C(20) C(21) C(22) 1.6(7)
C(20) C(21) C(22) C(23) -1.4(7)
C(21) C(22) C(23) C(18) 1.3(7)
C(17) C(24) C(25) C(26) -177.0(4)
C(17) C(24) C(29) C(28) 177.9(4)
C(25) C(24) C(29) C(28) -0.2(5)
C(29) C(24) C(25) C(26) 0.9(6)
C(24) C(25) C(26) C(27) -2.2(7)
C(25) C(26) C(27) C(28) 2.8(7)
C(26) C(27) C(28) C(29) -2.2(7)
C(27) C(28) C(29) C(24) 0.8(6)
